data_2239868
loop_
_publ_author_name
'Alliouche, Hayette'
'Bouraiou, Abdelmalek'
'Bouacida, Sofiane'
'Merazig, Hocine'
'Belfaitah, Ali'

_publ_section_title
;
 Crystal structure of
 1-methyl-2-[(<i>E</i>)-2-(4-methylphenyl)ethenyl]-4-nitro-1<i>H</i>-imidazole
;
_journal_coeditor_code LH5721
_journal_issue 9
_journal_name_full 'Acta Crystallographica Section E'
_journal_page_first o962
_journal_page_last o963
_journal_paper_doi 10.1107/S1600536814017243
_journal_volume 70
_journal_year 2014
_chemical_formula_iupac 'C13 H13 N3 O2'
_chemical_formula_moiety 'C13 H13 N3 O2'
_chemical_formula_sum 'C13 H13 N3 O2'
_chemical_formula_weight 243.26
_chemical_name_systematic
;
1-Methyl-2-[(<i>E</i>)-2-(4-methylphenyl)ethenyl]-4-nitro-1<i>H</i>-imidazole
;
_space_group_IT_number 14
_symmetry_cell_setting monoclinic
_symmetry_space_group_name_Hall '-P 2ybc'
_symmetry_space_group_name_H-M 'P 1 21/c 1'
_atom_sites_solution_hydrogens geom
_atom_sites_solution_primary direct
_atom_sites_solution_secondary difmap
_audit_conform_dict_name cif_core.dic
_audit_conform_dict_version 2.3
_audit_creation_method 'WinGX routine CIF_UPDATE'
_cell_angle_alpha 90
_cell_angle_beta 101.798(6)
_cell_angle_gamma 90
_cell_formula_units_Z 4
_cell_length_a 7.1774(8)
_cell_length_b 15.7931(16)
_cell_length_c 10.7901(11)
_cell_measurement_reflns_used 6402
_cell_measurement_temperature 150(2)
_cell_measurement_theta_max 25.06
_cell_measurement_theta_min 2.32
_cell_volume 1197.3(2)
_computing_cell_refinement 'SAINT (Bruker, 2006)'
_computing_data_collection 'APEX2 (Bruker, 2006)'
_computing_data_reduction 'SAINT (Bruker, 2006)'
_computing_molecular_graphics 'ORTEP-3 for Windows (Farrugia, 2012) and DIAMOND (Brandenburg & Berndt, 2001)'
_computing_publication_material 'WinGX (Farrugia, 2012)'
_computing_structure_refinement 'SHELXL97 (Sheldrick, 2008)'
_computing_structure_solution 'SIR2002 (Burla <i>et al.</i>, 2005)'
_diffrn_ambient_temperature 150(2)
_diffrn_measured_fraction_theta_full 0.993
_diffrn_measured_fraction_theta_max 0.993
_diffrn_measurement_device_type 'Bruker APEXII'
_diffrn_measurement_method 'CCD rotation images, thin slices'
_diffrn_radiation_monochromator graphite
_diffrn_radiation_type MoK\a
_diffrn_radiation_wavelength 0.71073
_diffrn_reflns_av_R_equivalents 0.0252
_diffrn_reflns_limit_h_max 8
_diffrn_reflns_limit_h_min -8
_diffrn_reflns_limit_k_max 18
_diffrn_reflns_limit_k_min -18
_diffrn_reflns_limit_l_max 12
_diffrn_reflns_limit_l_min -12
_diffrn_reflns_number 9856
_diffrn_reflns_theta_full 25.07
_diffrn_reflns_theta_max 25.07
_diffrn_reflns_theta_min 2.58
_exptl_absorpt_coefficient_mu 0.094
_exptl_absorpt_correction_T_max 1.0000
_exptl_absorpt_correction_T_min 0.8912
_exptl_absorpt_correction_type multi-scan
_exptl_absorpt_process_details
;
(SADABS; Sheldrick, 2002)
;
_exptl_crystal_colour colorless
_exptl_crystal_density_diffrn 1.35
_exptl_crystal_density_method 'not measured'
_exptl_crystal_description Needle
_exptl_crystal_F_000 512
_exptl_crystal_size_max 0.16
_exptl_crystal_size_mid 0.06
_exptl_crystal_size_min 0.05
_refine_diff_density_max 0.356
_refine_diff_density_min -0.311
_refine_ls_extinction_method none
_refine_ls_goodness_of_fit_ref 1.045
_refine_ls_hydrogen_treatment constr
_refine_ls_matrix_type full
_refine_ls_number_parameters 165
_refine_ls_number_reflns 2113
_refine_ls_number_restraints 0
_refine_ls_restrained_S_all 1.045
_refine_ls_R_factor_all 0.0377
_refine_ls_R_factor_gt 0.0352
_refine_ls_shift/su_max 0.005
_refine_ls_shift/su_mean 0
_refine_ls_structure_factor_coef Fsqd
_refine_ls_weighting_details 'calc w=1/[\s^2^(Fo^2^)+(0.0455P)^2^+0.7120P] where P=(Fo^2^+2Fc^2^)/3'
_refine_ls_weighting_scheme calc
_refine_ls_wR_factor_gt 0.0923
_refine_ls_wR_factor_ref 0.0944
_reflns_number_gt 1958
_reflns_number_total 2113
_reflns_threshold_expression I>2\s(I)
_cod_data_source_file lh5721sup1.cif
_cod_data_source_block I
_cod_original_sg_symbol_H-M 'P 21/c'
_cod_database_code 2239868
_cod_database_fobs_code 2239868

loop_
_symmetry_equiv_pos_as_xyz
'x, y, z'
'-x, y+1/2, -z+1/2'
'-x, -y, -z'
'x, -y-1/2, z-1/2'

loop_
_atom_site_type_symbol
_atom_site_label
_atom_site_fract_x
_atom_site_fract_y
_atom_site_fract_z
_atom_site_U_iso_or_equiv
_atom_site_adp_type
_atom_site_calc_flag
_atom_site_refinement_flags
_atom_site_occupancy
_atom_site_symmetry_multiplicity
N N2 0.41984(15) 0.20989(7) 0.58571(10) 0.0142(3) Uani d . 1 1
O O1B 0.58852(16) 0.36479(6) 0.59448(9) 0.0234(3) Uani d . 1 1
O O1A 0.62422(14) 0.36871(6) 0.79969(9) 0.0214(3) Uani d . 1 1
N N3 0.37372(15) 0.13617(7) 0.75347(10) 0.0136(3) Uani d . 1 1
N N1 0.56745(16) 0.33418(7) 0.69608(10) 0.0154(3) Uani d . 1 1
C C12 0.16578(19) -0.08459(9) 0.37141(12) 0.0173(3) Uani d . 1 1
H H12 0.1714 -0.0947 0.457 0.021 Uiso calc R 1 1
C C1 0.47447(18) 0.25439(8) 0.69479(12) 0.0138(3) Uani d . 1 1
C C7 0.20697(18) -0.00361(8) 0.33138(12) 0.0148(3) Uani d . 1 1
C C3 0.35902(18) 0.13706(8) 0.62364(12) 0.0136(3) Uani d . 1 1
C C9 0.15285(19) -0.05791(9) 0.11606(13) 0.0177(3) Uani d . 1 1
H H9 0.1512 -0.0485 0.0308 0.021 Uiso calc R 1 1
C C5 0.29083(19) 0.06490(8) 0.54450(12) 0.0157(3) Uani d . 1 1
H H5 0.265 0.0148 0.5831 0.019 Uiso calc R 1 1
C C2 0.44778(18) 0.21119(8) 0.79988(12) 0.0141(3) Uani d . 1 1
H H2 0.4744 0.2293 0.8837 0.017 Uiso calc R 1 1
C C11 0.11685(19) -0.14954(9) 0.28511(13) 0.0187(3) Uani d . 1 1
H H11 0.0879 -0.2025 0.3138 0.022 Uiso calc R 1 1
C C6 0.26340(18) 0.06724(8) 0.41831(12) 0.0157(3) Uani d . 1 1
H H6 0.2821 0.1192 0.3821 0.019 Uiso calc R 1 1
C C10 0.10965(19) -0.13770(9) 0.15583(13) 0.0182(3) Uani d . 1 1
C C4 0.3300(2) 0.06497(8) 0.82950(12) 0.0169(3) Uani d . 1 1
H H4A 0.4249 0.0217 0.8324 0.025 Uiso calc R 1 1
H H4B 0.2073 0.0424 0.7921 0.025 Uiso calc R 1 1
H H4C 0.3293 0.0841 0.9139 0.025 Uiso calc R 1 1
C C13 0.0545(2) -0.20885(10) 0.06267(14) 0.0255(3) Uani d . 1 1
H H13A -0.0782 -0.2215 0.055 0.038 Uiso calc R 1 1
H H13B 0.1287 -0.2582 0.092 0.038 Uiso calc R 1 1
H H13C 0.0779 -0.1923 -0.0184 0.038 Uiso calc R 1 1
C C8 0.19843(19) 0.00802(9) 0.20157(12) 0.0168(3) Uani d . 1 1
H H8 0.224 0.0613 0.1722 0.02 Uiso calc R 1 1

loop_
_atom_site_aniso_label
_atom_site_aniso_U_11
_atom_site_aniso_U_22
_atom_site_aniso_U_33
_atom_site_aniso_U_12
_atom_site_aniso_U_13
_atom_site_aniso_U_23
N2 0.0171(6) 0.0135(6) 0.0119(5) 0.0024(4) 0.0024(4) -0.0006(4)
O1B 0.0390(6) 0.0180(5) 0.0150(5) -0.0046(4) 0.0093(4) 0.0023(4)
O1A 0.0312(6) 0.0174(5) 0.0144(5) -0.0033(4) 0.0019(4) -0.0040(4)
N3 0.0162(6) 0.0129(6) 0.0118(5) 0.0014(4) 0.0033(4) 0.0011(4)
N1 0.0199(6) 0.0129(6) 0.0136(6) 0.0026(4) 0.0037(4) -0.0001(4)
C12 0.0190(7) 0.0184(7) 0.0135(6) 0.0014(5) 0.0016(5) 0.0007(5)
C1 0.0164(6) 0.0116(6) 0.0135(6) 0.0027(5) 0.0034(5) -0.0002(5)
C7 0.0122(6) 0.0175(7) 0.0147(6) 0.0012(5) 0.0024(5) -0.0013(5)
C3 0.0137(6) 0.0148(7) 0.0123(6) 0.0031(5) 0.0028(5) 0.0012(5)
C9 0.0153(7) 0.0249(7) 0.0130(6) 0.0016(5) 0.0030(5) -0.0021(5)
C5 0.0172(7) 0.0139(6) 0.0163(7) 0.0003(5) 0.0040(5) -0.0001(5)
C2 0.0164(6) 0.0134(6) 0.0126(6) 0.0028(5) 0.0028(5) -0.0015(5)
C11 0.0182(7) 0.0150(7) 0.0216(7) 0.0007(5) 0.0014(5) 0.0013(5)
C6 0.0158(7) 0.0142(7) 0.0176(7) 0.0002(5) 0.0043(5) 0.0010(5)
C10 0.0126(6) 0.0207(7) 0.0202(7) 0.0029(5) 0.0008(5) -0.0055(6)
C4 0.0211(7) 0.0165(7) 0.0136(6) -0.0008(5) 0.0049(5) 0.0029(5)
C13 0.0260(8) 0.0249(8) 0.0238(8) -0.0004(6) 0.0009(6) -0.0088(6)
C8 0.0157(7) 0.0181(7) 0.0170(7) -0.0003(5) 0.0043(5) 0.0011(5)

loop_
_atom_type_symbol
_atom_type_description
_atom_type_scat_dispersion_real
_atom_type_scat_dispersion_imag
_atom_type_scat_source
C C 0.0033 0.0016 'International Tables Vol C Tables 4.2.6.8 and 6.1.1.4'
H H 0 0 'International Tables Vol C Tables 4.2.6.8 and 6.1.1.4'
N N 0.0061 0.0033 'International Tables Vol C Tables 4.2.6.8 and 6.1.1.4'
O O 0.0106 0.006 'International Tables Vol C Tables 4.2.6.8 and 6.1.1.4'

loop_
_geom_angle_atom_site_label_1
_geom_angle_atom_site_label_2
_geom_angle_atom_site_label_3
_geom_angle
C3 N2 C1 103.69(11)
C2 N3 C3 108.00(11)
C2 N3 C4 125.37(11)
C3 N3 C4 126.51(11)
O1B N1 O1A 123.54(11)
O1B N1 C1 118.65(11)
O1A N1 C1 117.80(11)
C11 C12 C7 120.71(12)
C11 C12 H12 119.6
C7 C12 H12 119.6
N2 C1 C2 113.28(12)
N2 C1 N1 121.19(11)
C2 C1 N1 125.23(12)
C12 C7 C8 117.33(12)
C12 C7 C6 123.28(12)
C8 C7 C6 119.36(12)
N2 C3 N3 111.11(11)
N2 C3 C5 126.46(12)
N3 C3 C5 122.40(11)
C8 C9 C10 120.94(12)
C8 C9 H9 119.5
C10 C9 H9 119.5
C6 C5 C3 122.75(12)
C6 C5 H5 118.6
C3 C5 H5 118.6
N3 C2 C1 103.93(11)
N3 C2 H2 128
C1 C2 H2 128
C12 C11 C10 121.71(13)
C12 C11 H11 119.1
C10 C11 H11 119.1
C5 C6 C7 126.59(13)
C5 C6 H6 116.7
C7 C6 H6 116.7
C9 C10 C11 117.74(12)
C9 C10 C13 121.09(13)
C11 C10 C13 121.16(13)
N3 C4 H4A 109.5
N3 C4 H4B 109.5
H4A C4 H4B 109.5
N3 C4 H4C 109.5
H4A C4 H4C 109.5
H4B C4 H4C 109.5
C10 C13 H13A 109.5
C10 C13 H13B 109.5
H13A C13 H13B 109.5
C10 C13 H13C 109.5
H13A C13 H13C 109.5
H13B C13 H13C 109.5
C9 C8 C7 121.55(13)
C9 C8 H8 119.2
C7 C8 H8 119.2

loop_
_geom_bond_atom_site_label_1
_geom_bond_atom_site_label_2
_geom_bond_distance
N2 C3 1.3244(17)
N2 C1 1.3581(17)
O1B N1 1.2354(15)
O1A N1 1.2357(15)
N3 C2 1.3522(17)
N3 C3 1.3832(16)
N3 C4 1.4631(16)
N1 C1 1.4246(17)
C12 C11 1.3816(19)
C12 C7 1.4006(19)
C12 H12 0.93
C1 C2 1.3700(18)
C7 C8 1.4015(19)
C7 C6 1.4632(18)
C3 C5 1.4479(18)
C9 C8 1.3853(19)
C9 C10 1.387(2)
C9 H9 0.93
C5 C6 1.3358(19)
C5 H5 0.93
C2 H2 0.93
C11 C10 1.398(2)
C11 H11 0.93
C6 H6 0.93
C10 C13 1.5057(19)
C4 H4A 0.96
C4 H4B 0.96
C4 H4C 0.96
C13 H13A 0.96
C13 H13B 0.96
C13 H13C 0.96
C8 H8 0.93

loop_
_geom_hbond_atom_site_label_D
_geom_hbond_atom_site_label_H
_geom_hbond_atom_site_label_A
_geom_hbond_site_symmetry_A
_geom_hbond_distance_DH
_geom_hbond_distance_HA
_geom_hbond_distance_DA
_geom_hbond_angle_DHA
_geom_hbond_publ_flag
C2 H2 N2 4_566 0.93 2.49 3.3702(17) 159.00 yes
C4 H4C O1B 4_566 0.96 2.54 3.2676(17) 133.00 yes
C13 H13B O1A 3_656 0.96 2.59 3.5347(19) 168.00 yes
C4 H4B Cg 3_566 0.96 2.61 3.4336(16) 144.00 yes

loop_
_geom_torsion_atom_site_label_1
_geom_torsion_atom_site_label_2
_geom_torsion_atom_site_label_3
_geom_torsion_atom_site_label_4
_geom_torsion
C3 N2 C1 C2 -0.46(15)
C3 N2 C1 N1 173.57(11)
O1B N1 C1 N2 3.97(18)
O1A N1 C1 N2 -175.44(11)
O1B N1 C1 C2 177.24(12)
O1A N1 C1 C2 -2.16(19)
C11 C12 C7 C8 -0.70(19)
C11 C12 C7 C6 -178.70(12)
C1 N2 C3 N3 0.48(14)
C1 N2 C3 C5 -177.57(12)
C2 N3 C3 N2 -0.35(14)
C4 N3 C3 N2 -176.42(11)
C2 N3 C3 C5 177.79(12)
C4 N3 C3 C5 1.73(19)
N2 C3 C5 C6 -7.0(2)
N3 C3 C5 C6 175.11(12)
C3 N3 C2 C1 0.06(14)
C4 N3 C2 C1 176.18(12)
N2 C1 C2 N3 0.25(15)
N1 C1 C2 N3 -173.49(12)
C7 C12 C11 C10 1.1(2)
C3 C5 C6 C7 175.78(12)
C12 C7 C6 C5 2.8(2)
C8 C7 C6 C5 -175.12(13)
C8 C9 C10 C11 -1.05(19)
C8 C9 C10 C13 178.22(12)
C12 C11 C10 C9 -0.2(2)
C12 C11 C10 C13 -179.50(13)
C10 C9 C8 C7 1.5(2)
C12 C7 C8 C9 -0.57(19)
C6 C7 C8 C9 177.51(12)
